data_4303325
loop_
_publ_author_name
'Chandan Mukherjee'
'Anja Stammler'
'Hartmut B\"ogge'
'Thorsten Glaser'

_publ_contact_author_address
;     Fakult\"at f. Chemie
      Universit\"at Bielefeld
      33501 Bielefeld
      Germany
;
_publ_contact_author_email thorsten.glaser@uni-bielefeld.de
_publ_contact_author_fax '49 521 106 6003'
_publ_contact_author_name 'Prof. Dr. T. Glaser'
_publ_contact_author_phone '49 521 106 6105'
_publ_section_title
;
Trinuclear C3-Symmetric Extension of Jacobsen's Catalyst: Synthesis,
Characterization, and Catalytic Properties of a Chiral Trinuclear
MnIII Triplesalen Complex
;
_journal_name_full 'Inorganic Chemistry'
_journal_page_first 9476
_journal_page_last 9484
_journal_paper_doi 10.1021/ic901325y
_journal_volume 48
_journal_year 2009
_chemical_absolute_configuration ad
_chemical_formula_moiety 'C78 H114 Cl3 N6 O9 Mn3 ,C81 H126 N6 O12 Mn3 ,Cl3 , 3 (C4 H10 O) ,7.5 (C H4 O)'
_chemical_formula_sum 'C178.5 H300 Cl6 Mn6 N12 O31.5'
_chemical_formula_weight 3660.64
_chemical_name_systematic
; 
 ? 
;
_space_group_IT_number 173
_symmetry_cell_setting hexagonal
_symmetry_space_group_name_Hall 'P 6c'
_symmetry_space_group_name_H-M 'P 63'
_atom_sites_solution_hydrogens geom
_atom_sites_solution_primary direct
_atom_sites_solution_secondary difmap
_audit_creation_method SHELXL-97
_cell_angle_alpha 90.00
_cell_angle_beta 90.00
_cell_angle_gamma 120.00
_cell_formula_units_Z 2
_cell_length_a 22.4648(2)
_cell_length_b 22.4648(2)
_cell_length_c 24.2100(2)
_cell_measurement_reflns_used 154289
_cell_measurement_temperature 100(2)
_cell_measurement_theta_max 27.485
_cell_measurement_theta_min 2.910
_cell_volume 10581.09(16)
_computing_cell_refinement 'SCALEPACK (Otwinowski & Minor, 1997)'
_computing_data_collection 'COLLECT (Bruker, 2004)'
_computing_data_reduction 'SCALEPACK and DENZO (Otwinowski & Minor, 1997)'
_computing_molecular_graphics 'DIAMOND 2.1 (Crystal Impact, 2001)'
_computing_publication_material SHELXL97
_computing_structure_refinement 'SHELXL97 (Sheldrick, 1997)'
_computing_structure_solution 'SHELXS97 (Sheldrick, 1997\\bbr01)'
_diffrn_ambient_temperature 100(2)
_diffrn_measured_fraction_theta_full 0.995
_diffrn_measured_fraction_theta_max 0.995
_diffrn_measurement_device_type 'Nonius KappaCCD'
_diffrn_measurement_method CCD
_diffrn_radiation_monochromator graphite
_diffrn_radiation_source 'fine-focus sealed tube'
_diffrn_radiation_type MoK\a
_diffrn_radiation_wavelength 0.71073
_diffrn_reflns_av_R_equivalents 0.0000
_diffrn_reflns_av_sigmaI/netI 0.0284
_diffrn_reflns_limit_h_max 27
_diffrn_reflns_limit_h_min -27
_diffrn_reflns_limit_k_max 23
_diffrn_reflns_limit_k_min -23
_diffrn_reflns_limit_l_max 29
_diffrn_reflns_limit_l_min -29
_diffrn_reflns_number 115639
_diffrn_reflns_theta_full 26.00
_diffrn_reflns_theta_max 26.00
_diffrn_reflns_theta_min 3.11
_diffrn_standards_decay_% 0
_diffrn_standards_interval_count 0
_diffrn_standards_interval_time 0
_diffrn_standards_number 0
_exptl_absorpt_coefficient_mu 0.486
_exptl_absorpt_correction_T_max 0.9177
_exptl_absorpt_correction_T_min 0.8680
_exptl_absorpt_correction_type multi-scan
_exptl_absorpt_process_details '(DENZO and SCALEPACK; Otwinowski & Minor, 1997)'
_exptl_crystal_colour black
_exptl_crystal_density_diffrn 1.149
_exptl_crystal_density_method 'not measured'
_exptl_crystal_description needles
_exptl_crystal_F_000 3918
_exptl_crystal_size_max 0.30
_exptl_crystal_size_mid 0.30
_exptl_crystal_size_min 0.18
_refine_diff_density_max 0.910
_refine_diff_density_min -0.629
_refine_diff_density_rms 0.074
_refine_ls_abs_structure_details 'Flack H D (1983), Acta Cryst. A39, 876-881'
_refine_ls_abs_structure_Flack 0.035(16)
_refine_ls_extinction_method none
_refine_ls_goodness_of_fit_ref 1.104
_refine_ls_hydrogen_treatment constr
_refine_ls_matrix_type full
_refine_ls_number_parameters 672
_refine_ls_number_reflns 13830
_refine_ls_number_restraints 1
_refine_ls_restrained_S_all 1.104
_refine_ls_R_factor_all 0.0561
_refine_ls_R_factor_gt 0.0513
_refine_ls_shift/su_max 0.001
_refine_ls_shift/su_mean 0.000
_refine_ls_structure_factor_coef Fsqd
_refine_ls_weighting_details 'calc w=1/[\s^2^(Fo^2^)+(0.0763P)^2^+10.5644P] where P=(Fo^2^+2Fc^2^)/3'
_refine_ls_weighting_scheme calc
_refine_ls_wR_factor_gt 0.1376
_refine_ls_wR_factor_ref 0.1407
_reflns_number_gt 12920
_reflns_number_total 13830
_reflns_threshold_expression >2sigma(I)
_cod_data_source_file ic901325y_si_001.cif
_cod_data_source_block gl1728
_cod_original_cell_volume 10581.08(16)
_cod_original_formula_sum 'C178.50 H300 Cl6 Mn6 N12 O31.50'
_cod_database_code 4303325

loop_
_symmetry_equiv_pos_as_xyz
'x, y, z'
'-x, -y, z+1/2'
'-y, x-y, z'
'-x+y, -x, z'
'x-y, x, z+1/2'
'y, -x+y, z+1/2'

loop_
_atom_site_label
_atom_site_type_symbol
_atom_site_fract_x
_atom_site_fract_y
_atom_site_fract_z
_atom_site_U_iso_or_equiv
_atom_site_adp_type
_atom_site_occupancy
_atom_site_symmetry_multiplicity
_atom_site_calc_flag
_atom_site_refinement_flags
_atom_site_disorder_assembly
_atom_site_disorder_group
Mn1 Mn 0.47941(2) 0.87018(2) 0.79271(2) 0.02000(12) Uani 1 1 d . . .
Cl1 Cl 0.48791(5) 0.82845(5) 0.70058(4) 0.02766(19) Uani 1 1 d . . .
O11 O 0.45564(12) 0.78744(12) 0.82869(10) 0.0227(5) Uani 1 1 d . . .
O12 O 0.57399(12) 0.90706(12) 0.80684(11) 0.0268(6) Uani 1 1 d . . .
O41 O 0.47569(16) 0.91932(15) 0.88053(11) 0.0361(6) Uani 1 1 d . . .
N11 N 0.37959(14) 0.84641(14) 0.79221(13) 0.0211(6) Uani 1 1 d . . .
N12 N 0.49587(15) 0.95928(14) 0.76392(12) 0.0217(6) Uani 1 1 d . . .
C1 C 0.39645(17) 0.72938(17) 0.82638(14) 0.0199(7) Uani 1 1 d . . .
C2 C 0.33353(17) 0.73013(17) 0.82577(14) 0.0191(7) Uani 1 1 d . . .
C11 C 0.33367(17) 0.79621(17) 0.82187(14) 0.0206(7) Uani 1 1 d . . .
C12 C 0.28002(19) 0.80217(19) 0.85531(17) 0.0277(8) Uani 1 1 d . . .
H12A H 0.2982 0.8501 0.8665 0.042 Uiso 1 1 calc R . .
H12B H 0.2685 0.7731 0.8883 0.042 Uiso 1 1 calc R . .
H12C H 0.2386 0.7872 0.8328 0.042 Uiso 1 1 calc R . .
C13 C 0.37360(17) 0.90867(17) 0.78039(14) 0.0214(7) Uani 1 1 d . . .
H13A H 0.3798 0.9346 0.8155 0.026 Uiso 1 1 calc R . .
C14 C 0.30577(19) 0.89278(19) 0.75345(17) 0.0270(8) Uani 1 1 d . . .
H14A H 0.2670 0.8633 0.7782 0.032 Uiso 1 1 calc R . .
H14B H 0.2996 0.8677 0.7184 0.032 Uiso 1 1 calc R . .
C15 C 0.3065(2) 0.96084(19) 0.74209(16) 0.0273(8) Uani 1 1 d . . .
H15A H 0.2623 0.9508 0.7252 0.033 Uiso 1 1 calc R . .
H15B H 0.3119 0.9854 0.7773 0.033 Uiso 1 1 calc R . .
C16 C 0.3654(2) 1.0061(2) 0.70340(16) 0.0298(8) Uani 1 1 d . . .
H16A H 0.3662 1.0501 0.6975 0.036 Uiso 1 1 calc R . .
H16B H 0.3580 0.9830 0.6672 0.036 Uiso 1 1 calc R . .
C17 C 0.4343(2) 1.02041(18) 0.72735(16) 0.0267(8) Uani 1 1 d . . .
H17A H 0.4715 1.0469 0.7004 0.032 Uiso 1 1 calc R . .
H17B H 0.4444 1.0482 0.7614 0.032 Uiso 1 1 calc R . .
C18 C 0.43205(18) 0.95330(17) 0.74045(15) 0.0220(7) Uani 1 1 d . . .
H18A H 0.4225 0.9272 0.7050 0.026 Uiso 1 1 calc R . .
C19 C 0.5532(2) 1.01606(18) 0.76430(15) 0.0252(7) Uani 1 1 d . . .
H19A H 0.5529 1.0557 0.7511 0.030 Uiso 1 1 calc R . .
C41 C 0.4727(4) 0.8910(3) 0.9325(2) 0.0691(18) Uani 1 1 d . . .
H41J H 0.4719 0.9214 0.9611 0.104 Uiso 1 1 calc R . .
H41K H 0.5132 0.8859 0.9377 0.104 Uiso 1 1 calc R . .
H41L H 0.4310 0.8459 0.9351 0.104 Uiso 1 1 calc R . .
C101 C 0.62639(18) 0.97111(18) 0.80406(15) 0.0251(7) Uani 1 1 d . . .
C102 C 0.61810(18) 1.02517(18) 0.78296(14) 0.0243(7) Uani 1 1 d . . .
C103 C 0.67536(19) 1.09321(18) 0.78004(15) 0.0270(8) Uani 1 1 d . . .
H10A H 0.6689 1.1290 0.7657 0.032 Uiso 1 1 calc R . .
C104 C 0.73899(17) 1.10816(17) 0.79722(16) 0.0272(8) Uani 1 1 d . . .
C105 C 0.74574(19) 1.0532(2) 0.81811(17) 0.0298(8) Uani 1 1 d . . .
H10B H 0.7899 1.0629 0.8304 0.036 Uiso 1 1 calc R . .
C106 C 0.69247(18) 0.98605(18) 0.82185(15) 0.0239(7) Uani 1 1 d . . .
C110 C 0.70487(19) 0.9290(2) 0.84398(18) 0.0315(8) Uani 1 1 d . . .
C111 C 0.7792(2) 0.9562(2) 0.8632(2) 0.0442(11) Uani 1 1 d . . .
H11A H 0.7902 0.9898 0.8928 0.066 Uiso 1 1 calc R . .
H11B H 0.8106 0.9781 0.8321 0.066 Uiso 1 1 calc R . .
H11C H 0.7842 0.9179 0.8769 0.066 Uiso 1 1 calc R . .
C112 C 0.6894(2) 0.8758(2) 0.7978(2) 0.0350(9) Uani 1 1 d . . .
H11G H 0.7191 0.8986 0.7660 0.052 Uiso 1 1 calc R . .
H11H H 0.6412 0.8552 0.7866 0.052 Uiso 1 1 calc R . .
H11I H 0.6980 0.8398 0.8115 0.052 Uiso 1 1 calc R . .
C113 C 0.6587(2) 0.8941(2) 0.89444(18) 0.0359(9) Uani 1 1 d . . .
H11D H 0.6693 0.9283 0.9236 0.054 Uiso 1 1 calc R . .
H11E H 0.6670 0.8578 0.9082 0.054 Uiso 1 1 calc R . .
H11F H 0.6103 0.8739 0.8837 0.054 Uiso 1 1 calc R . .
C120 C 0.80284(19) 1.18094(19) 0.79629(18) 0.0348(9) Uani 1 1 d . . .
C121 C 0.7859(2) 1.2336(2) 0.7718(2) 0.0452(11) Uani 1 1 d . . .
H12G H 0.8273 1.2791 0.7718 0.068 Uiso 1 1 calc R . .
H12H H 0.7501 1.2349 0.7941 0.068 Uiso 1 1 calc R . .
H12I H 0.7693 1.2204 0.7338 0.068 Uiso 1 1 calc R . .
C122 C 0.8290(3) 1.2018(3) 0.8556(2) 0.0535(13) Uani 1 1 d . . .
H12J H 0.8697 1.2478 0.8555 0.080 Uiso 1 1 calc R . .
H12K H 0.8411 1.1688 0.8709 0.080 Uiso 1 1 calc R . .
H12L H 0.7930 1.2020 0.8782 0.080 Uiso 1 1 calc R . .
C123 C 0.8594(2) 1.1800(2) 0.7620(2) 0.0464(11) Uani 1 1 d . . .
H12D H 0.9000 1.2261 0.7616 0.070 Uiso 1 1 calc R . .
H12E H 0.8430 1.1658 0.7241 0.070 Uiso 1 1 calc R . .
H12F H 0.8714 1.1475 0.7783 0.070 Uiso 1 1 calc R . .
Mn2 Mn 0.47430(2) 0.60189(2) 0.54872(2) 0.01880(11) Uani 1 1 d . . .
O21 O 0.45564(11) 0.66757(12) 0.51660(10) 0.0203(5) Uani 1 1 d . . .
O22 O 0.57073(12) 0.66264(12) 0.55595(11) 0.0238(5) Uani 1 1 d . . .
O42 O 0.45090(13) 0.62332(13) 0.63191(10) 0.0252(5) Uani 1 1 d . . .
O43 O 0.49938(14) 0.57694(14) 0.46376(11) 0.0316(6) Uani 1 1 d . . .
N21 N 0.37532(14) 0.52631(13) 0.53943(12) 0.0206(6) Uani 1 1 d . . .
N22 N 0.48494(15) 0.52465(15) 0.57509(13) 0.0229(6) Uani 1 1 d . . .
C3 C 0.39611(17) 0.66640(18) 0.51437(13) 0.0201(7) Uani 1 1 d . . .
C4 C 0.33344(17) 0.60347(17) 0.51323(14) 0.0191(7) Uani 1 1 d . . .
C21 C 0.33048(16) 0.53640(17) 0.51181(14) 0.0202(7) Uani 1 1 d . . .
C22 C 0.27732(19) 0.48202(18) 0.47502(17) 0.0270(8) Uani 1 1 d . . .
H22A H 0.2957 0.4545 0.4590 0.041 Uiso 1 1 calc R . .
H22B H 0.2654 0.5038 0.4453 0.041 Uiso 1 1 calc R . .
H22C H 0.2361 0.4522 0.4967 0.041 Uiso 1 1 calc R . .
C23 C 0.36594(17) 0.45582(16) 0.54758(17) 0.0244(7) Uani 1 1 d . . .
H23A H 0.3757 0.4388 0.5125 0.029 Uiso 1 1 calc R . .
C24 C 0.29529(18) 0.40297(17) 0.57022(18) 0.0288(8) Uani 1 1 d . . .
H24A H 0.2595 0.3947 0.5426 0.035 Uiso 1 1 calc R . .
H24B H 0.2855 0.4212 0.6041 0.035 Uiso 1 1 calc R . .
C25 C 0.2928(2) 0.33493(19) 0.5835(2) 0.0364(10) Uani 1 1 d . . .
H25A H 0.2469 0.3016 0.5983 0.044 Uiso 1 1 calc R . .
H25B H 0.3002 0.3154 0.5493 0.044 Uiso 1 1 calc R . .
C26 C 0.3476(2) 0.3461(2) 0.6256(2) 0.0353(9) Uani 1 1 d . . .
H26A H 0.3462 0.3020 0.6328 0.042 Uiso 1 1 calc R . .
H26B H 0.3382 0.3623 0.6609 0.042 Uiso 1 1 calc R . .
C27 C 0.4185(2) 0.39887(19) 0.60457(18) 0.0305(8) Uani 1 1 d . . .
H27A H 0.4296 0.3815 0.5708 0.037 Uiso 1 1 calc R . .
H27B H 0.4537 0.4073 0.6329 0.037 Uiso 1 1 calc R . .
C28 C 0.41871(17) 0.46553(18) 0.59190(16) 0.0229(7) Uani 1 1 d . . .
H28A H 0.4045 0.4792 0.6266 0.028 Uiso 1 1 calc R . .
C29 C 0.54130(18) 0.52262(18) 0.57365(15) 0.0238(7) Uani 1 1 d . . .
H29A H 0.5383 0.4797 0.5811 0.029 Uiso 1 1 calc R . .
C42 C 0.4564(2) 0.6865(2) 0.64789(16) 0.0301(8) Uani 1 1 d . . .
H42A H 0.4435 0.6842 0.6868 0.045 Uiso 1 1 calc R . .
H42B H 0.4257 0.6954 0.6251 0.045 Uiso 1 1 calc R . .
H42C H 0.5039 0.7238 0.6428 0.045 Uiso 1 1 calc R . .
C43 C 0.5487(3) 0.6261(3) 0.42723(19) 0.0462(11) Uani 1 1 d . . .
H43A H 0.5504 0.6031 0.3934 0.069 Uiso 1 1 calc R . .
H43B H 0.5940 0.6485 0.4450 0.069 Uiso 1 1 calc R . .
H43C H 0.5359 0.6607 0.4181 0.069 Uiso 1 1 calc R . .
C201 C 0.62117(16) 0.64823(17) 0.55597(15) 0.0222(7) Uani 1 1 d . . .
C202 C 0.60795(18) 0.57975(18) 0.56180(15) 0.0240(7) Uani 1 1 d . . .
C203 C 0.66294(19) 0.56557(19) 0.56105(15) 0.0267(8) Uani 1 1 d . . .
H20A H 0.6528 0.5193 0.5647 0.032 Uiso 1 1 calc R . .
C204 C 0.73029(18) 0.6165(2) 0.55527(15) 0.0273(8) Uani 1 1 d . . .
C205 C 0.74152(18) 0.6831(2) 0.55162(17) 0.0289(7) Uani 1 1 d . . .
H20B H 0.7878 0.7190 0.5480 0.035 Uiso 1 1 calc R . .
C206 C 0.69134(17) 0.70180(18) 0.55279(17) 0.0261(7) Uani 1 1 d . . .
C210 C 0.71017(18) 0.77735(19) 0.5517(2) 0.0334(9) Uani 1 1 d . . .
C211 C 0.7890(2) 0.8261(2) 0.5520(3) 0.0561(14) Uani 1 1 d . . .
H21G H 0.8092 0.8166 0.5197 0.084 Uiso 1 1 calc R . .
H21H H 0.8085 0.8186 0.5858 0.084 Uiso 1 1 calc R . .
H21I H 0.7993 0.8739 0.5508 0.084 Uiso 1 1 calc R . .
C212 C 0.6820(2) 0.7918(2) 0.4981(2) 0.0384(10) Uani 1 1 d . . .
H21A H 0.7010 0.7804 0.4660 0.058 Uiso 1 1 calc R . .
H21B H 0.6955 0.8405 0.4967 0.058 Uiso 1 1 calc R . .
H21C H 0.6318 0.7636 0.4977 0.058 Uiso 1 1 calc R . .
C213 C 0.6815(2) 0.7943(2) 0.6026(2) 0.0406(10) Uani 1 1 d . . .
H21D H 0.6997 0.7845 0.6360 0.061 Uiso 1 1 calc R . .
H21E H 0.6312 0.7663 0.6026 0.061 Uiso 1 1 calc R . .
H21F H 0.6950 0.8431 0.6020 0.061 Uiso 1 1 calc R . .
C220 C 0.78761(19) 0.5983(2) 0.55402(17) 0.0325(8) Uani 1 1 d . . .
C221 C 0.7727(2) 0.5443(3) 0.5097(2) 0.0430(11) Uani 1 1 d . . .
H22J H 0.7278 0.5035 0.5169 0.064 Uiso 1 1 calc R . .
H22K H 0.8085 0.5315 0.5105 0.064 Uiso 1 1 calc R . .
H22L H 0.7720 0.5631 0.4734 0.064 Uiso 1 1 calc R . .
C222 C 0.7916(2) 0.5694(3) 0.6105(2) 0.0427(11) Uani 1 1 d . . .
H22G H 0.7473 0.5287 0.6190 0.064 Uiso 1 1 calc R . .
H22H H 0.8026 0.6044 0.6390 0.064 Uiso 1 1 calc R . .
H22I H 0.8275 0.5568 0.6097 0.064 Uiso 1 1 calc R . .
C223 C 0.8581(2) 0.6625(2) 0.5425(2) 0.0434(11) Uani 1 1 d . . .
H22D H 0.8938 0.6496 0.5419 0.065 Uiso 1 1 calc R . .
H22E H 0.8684 0.6967 0.5715 0.065 Uiso 1 1 calc R . .
H22F H 0.8568 0.6821 0.5066 0.065 Uiso 1 1 calc R . .
Cl2 Cl 0.59155(6) 0.54395(7) 0.89005(6) 0.0544(3) Uani 1 1 d . . .
C301 C 0.9059(7) 0.8825(7) 0.8348(5) 0.142(4) Uiso 1 1 d . . .
H30A H 0.8764 0.8976 0.8523 0.214 Uiso 1 1 calc R . .
H30B H 0.9538 0.9134 0.8454 0.214 Uiso 1 1 calc R . .
H30C H 0.8918 0.8356 0.8468 0.214 Uiso 1 1 calc R . .
C302 C 0.8996(7) 0.8836(7) 0.7765(5) 0.140(4) Uiso 1 1 d . . .
H30D H 0.9138 0.9308 0.7640 0.168 Uiso 1 1 calc R . .
H30E H 0.8512 0.8530 0.7654 0.168 Uiso 1 1 calc R . .
O301 O 0.9460(4) 0.8589(4) 0.7499(3) 0.121(2) Uiso 1 1 d . . .
C303 C 0.9427(7) 0.8511(7) 0.6920(5) 0.147(4) Uiso 1 1 d . . .
H30F H 0.9576 0.8961 0.6743 0.176 Uiso 1 1 calc R . .
H30G H 0.8947 0.8191 0.6807 0.176 Uiso 1 1 calc R . .
C304 C 0.9887(7) 0.8233(7) 0.6725(6) 0.161(5) Uiso 1 1 d . . .
H30H H 0.9860 0.8186 0.6322 0.242 Uiso 1 1 calc R . .
H30I H 0.9733 0.7782 0.6894 0.242 Uiso 1 1 calc R . .
H30J H 1.0363 0.8551 0.6835 0.242 Uiso 1 1 calc R . .
O1M O 0.5909(3) 0.4302(3) 0.8185(2) 0.0920(15) Uiso 1 1 d . . .
C1M C 0.6079(5) 0.3933(5) 0.8562(4) 0.107(3) Uiso 1 1 d . . .
H1M1 H 0.6523 0.4245 0.8735 0.161 Uiso 1 1 calc R . .
H1M2 H 0.6109 0.3567 0.8367 0.161 Uiso 1 1 calc R . .
H1M3 H 0.5723 0.3730 0.8848 0.161 Uiso 1 1 calc R . .
C2M C 0.5949(6) 0.4039(6) 0.6642(5) 0.052(2) Uiso 0.50 1 d P . .
H2M1 H 0.5464 0.3872 0.6728 0.077 Uiso 0.50 1 calc PR . .
H2M2 H 0.5983 0.3859 0.6282 0.077 Uiso 0.50 1 calc PR . .
H2M3 H 0.6199 0.4542 0.6630 0.077 Uiso 0.50 1 calc PR . .
O2M O 0.6275(10) 0.3783(10) 0.7107(8) 0.169(7) Uiso 0.50 1 d P . .
O3M O 0.6836(5) 1.0440(5) 0.4404(4) 0.113(3) Uiso 0.729(10) 1 d P A 1
C3M C 0.7307(6) 1.0229(6) 0.4143(5) 0.091(4) Uiso 0.729(10) 1 d P A 1
H3M1 H 0.7785 1.0572 0.4227 0.137 Uiso 0.729(10) 1 calc PR A 1
H3M2 H 0.7238 1.0195 0.3742 0.137 Uiso 0.729(10) 1 calc PR A 1
H3M3 H 0.7206 0.9782 0.4290 0.137 Uiso 0.729(10) 1 calc PR A 1
O3MB O 0.8200(8) 1.0286(8) 0.4482(7) 0.067(5) Uiso 0.271(10) 1 d P A 2
C3MB C 0.7509(11) 0.9923(11) 0.4291(9) 0.056(6) Uiso 0.271(10) 1 d P A 2
H3M4 H 0.7195 0.9792 0.4607 0.084 Uiso 0.271(10) 1 calc PR A 2
H3M5 H 0.7428 0.9508 0.4093 0.084 Uiso 0.271(10) 1 calc PR A 2
H3M6 H 0.7427 1.0218 0.4041 0.084 Uiso 0.271(10) 1 calc PR A 2

loop_
_atom_site_aniso_label
_atom_site_aniso_U_11
_atom_site_aniso_U_22
_atom_site_aniso_U_33
_atom_site_aniso_U_23
_atom_site_aniso_U_13
_atom_site_aniso_U_12
Mn1 0.0167(2) 0.0152(2) 0.0267(3) -0.0016(2) -0.0033(2) 0.00693(19)
Cl1 0.0330(5) 0.0281(4) 0.0275(4) -0.0025(3) -0.0022(4) 0.0195(4)
O11 0.0164(11) 0.0191(12) 0.0291(13) -0.0015(10) -0.0037(10) 0.0062(10)
O12 0.0217(12) 0.0171(12) 0.0362(15) 0.0001(10) -0.0058(10) 0.0057(10)
O41 0.0475(17) 0.0378(16) 0.0264(14) -0.0088(12) -0.0091(12) 0.0239(14)
N11 0.0188(13) 0.0174(13) 0.0271(14) -0.0029(13) -0.0026(13) 0.0091(11)
N12 0.0208(14) 0.0177(14) 0.0252(15) -0.0007(11) 0.0005(12) 0.0085(12)
C1 0.0198(16) 0.0206(16) 0.0178(16) -0.0010(13) -0.0018(13) 0.0090(14)
C2 0.0208(16) 0.0183(16) 0.0197(16) -0.0014(13) -0.0004(13) 0.0111(13)
C11 0.0178(16) 0.0203(16) 0.0223(16) -0.0046(13) -0.0054(13) 0.0085(13)
C12 0.0274(19) 0.0239(18) 0.0310(19) -0.0020(15) 0.0077(15) 0.0121(15)
C13 0.0212(16) 0.0183(16) 0.0256(18) -0.0008(13) -0.0001(13) 0.0106(13)
C14 0.0252(18) 0.0254(18) 0.037(2) -0.0015(16) -0.0025(16) 0.0175(16)
C15 0.0300(19) 0.0256(18) 0.0318(19) 0.0013(15) 0.0019(16) 0.0181(16)
C16 0.035(2) 0.033(2) 0.031(2) 0.0035(16) 0.0016(16) 0.0239(17)
C17 0.031(2) 0.0206(17) 0.0296(19) 0.0022(14) -0.0010(15) 0.0138(16)
C18 0.0218(17) 0.0175(16) 0.0265(17) -0.0028(13) -0.0034(14) 0.0098(14)
C19 0.0298(19) 0.0186(17) 0.0258(18) -0.0036(14) 0.0014(15) 0.0109(15)
C41 0.124(6) 0.057(3) 0.039(3) -0.008(2) -0.006(3) 0.055(4)
C101 0.0233(17) 0.0216(17) 0.0258(19) -0.0018(14) 0.0008(14) 0.0078(14)
C102 0.0243(17) 0.0218(17) 0.0240(18) -0.0022(14) -0.0015(14) 0.0093(14)
C103 0.0290(19) 0.0174(16) 0.030(2) -0.0010(14) 0.0035(15) 0.0082(15)
C104 0.0243(17) 0.0157(16) 0.0296(18) -0.0072(15) 0.0044(16) 0.0010(13)
C105 0.0194(17) 0.0302(19) 0.033(2) -0.0071(16) 0.0022(15) 0.0075(15)
C106 0.0198(17) 0.0210(17) 0.0275(18) -0.0036(14) -0.0015(14) 0.0078(14)
C110 0.0187(18) 0.0282(19) 0.043(2) -0.0021(17) -0.0044(16) 0.0084(15)
C111 0.024(2) 0.034(2) 0.071(3) 0.000(2) -0.011(2) 0.0118(18)
C112 0.0279(19) 0.0270(19) 0.049(2) -0.0037(19) 0.0031(19) 0.0127(16)
C113 0.029(2) 0.033(2) 0.041(2) 0.0021(18) -0.0067(18) 0.0116(17)
C120 0.0251(18) 0.0237(18) 0.037(2) -0.0021(18) 0.0048(18) -0.0017(15)
C121 0.039(2) 0.0176(19) 0.067(3) -0.0005(19) 0.008(2) 0.0054(17)
C122 0.047(3) 0.036(2) 0.050(3) -0.016(2) -0.011(2) 0.000(2)
C123 0.029(2) 0.031(2) 0.066(3) 0.017(2) 0.014(2) 0.0049(18)
Mn2 0.0161(2) 0.0161(2) 0.0251(2) -0.0014(2) 0.0000(2) 0.00870(19)
O21 0.0143(11) 0.0201(12) 0.0276(12) 0.0014(10) -0.0001(9) 0.0094(9)
O22 0.0183(11) 0.0225(11) 0.0325(13) 0.0007(11) 0.0028(10) 0.0115(10)
O42 0.0287(13) 0.0235(12) 0.0256(12) 0.0000(10) 0.0024(10) 0.0146(11)
O43 0.0311(14) 0.0334(15) 0.0300(13) -0.0061(11) 0.0035(11) 0.0158(12)
N21 0.0201(13) 0.0145(13) 0.0284(16) -0.0018(11) 0.0005(12) 0.0095(11)
N22 0.0200(14) 0.0203(14) 0.0309(16) -0.0027(12) -0.0014(12) 0.0120(12)
C3 0.0205(17) 0.0237(17) 0.0160(15) 0.0026(13) 0.0008(13) 0.0109(14)
C4 0.0178(16) 0.0193(16) 0.0194(16) -0.0024(13) 0.0005(13) 0.0086(13)
C21 0.0132(15) 0.0206(16) 0.0247(16) -0.0018(14) 0.0024(13) 0.0068(13)
C22 0.0239(18) 0.0186(17) 0.039(2) -0.0099(15) -0.0055(15) 0.0109(15)
C23 0.0252(17) 0.0137(14) 0.0371(19) -0.0050(15) -0.0022(16) 0.0120(13)
C24 0.0197(17) 0.0147(16) 0.053(2) 0.0001(16) -0.0027(16) 0.0090(14)
C25 0.026(2) 0.0162(18) 0.067(3) 0.0025(18) -0.0017(19) 0.0106(16)
C26 0.029(2) 0.0252(19) 0.057(3) 0.0098(18) 0.0031(19) 0.0177(17)
C27 0.0243(18) 0.0226(18) 0.047(2) -0.0012(16) -0.0020(17) 0.0138(15)
C28 0.0149(16) 0.0185(17) 0.036(2) -0.0031(14) -0.0009(14) 0.0084(14)
C29 0.0228(17) 0.0226(17) 0.0323(18) -0.0042(15) -0.0023(14) 0.0161(15)
C42 0.037(2) 0.0268(19) 0.0325(19) -0.0052(16) -0.0022(17) 0.0203(17)
C43 0.045(3) 0.046(3) 0.034(2) -0.008(2) 0.011(2) 0.013(2)
C201 0.0173(15) 0.0251(16) 0.0247(17) -0.0010(14) 0.0005(14) 0.0110(14)
C202 0.0215(16) 0.0244(17) 0.0288(18) -0.0021(14) -0.0012(14) 0.0136(14)
C203 0.0251(18) 0.0298(18) 0.029(2) -0.0048(15) -0.0030(14) 0.0169(15)
C204 0.0221(17) 0.041(2) 0.0223(17) -0.0036(16) -0.0012(14) 0.0179(16)
C205 0.0182(15) 0.0342(19) 0.0335(19) 0.0007(17) -0.0047(16) 0.0126(15)
C206 0.0180(16) 0.0233(17) 0.0319(18) 0.0018(16) -0.0016(15) 0.0065(14)
C210 0.0164(16) 0.0258(18) 0.054(2) 0.0055(19) -0.0030(18) 0.0075(14)
C211 0.022(2) 0.030(2) 0.109(5) 0.006(3) -0.011(3) 0.0069(17)
C212 0.027(2) 0.035(2) 0.057(3) 0.016(2) 0.0083(19) 0.0184(19)
C213 0.038(2) 0.022(2) 0.053(3) -0.0050(18) -0.012(2) 0.0086(18)
C220 0.0250(18) 0.047(2) 0.033(2) -0.0019(19) -0.0018(17) 0.0232(17)
C221 0.036(2) 0.056(3) 0.054(3) -0.009(2) -0.002(2) 0.035(2)
C222 0.033(2) 0.059(3) 0.049(3) 0.010(2) 0.0005(19) 0.033(2)
C223 0.0268(19) 0.052(3) 0.060(3) 0.006(2) 0.002(2) 0.0264(19)
Cl2 0.0278(5) 0.0649(8) 0.0607(7) 0.0370(6) 0.0000(5) 0.0160(5)

loop_
_atom_type_symbol
_atom_type_description
_atom_type_scat_dispersion_real
_atom_type_scat_dispersion_imag
_atom_type_scat_source
C C 0.0033 0.0016 'International Tables Vol C Tables 4.2.6.8 and 6.1.1.4'
H H 0.0000 0.0000 'International Tables Vol C Tables 4.2.6.8 and 6.1.1.4'
Cl Cl 0.1484 0.1585 'International Tables Vol C Tables 4.2.6.8 and 6.1.1.4'
N N 0.0061 0.0033 'International Tables Vol C Tables 4.2.6.8 and 6.1.1.4'
O O 0.0106 0.0060 'International Tables Vol C Tables 4.2.6.8 and 6.1.1.4'
Mn Mn 0.3368 0.7283 'International Tables Vol C Tables 4.2.6.8 and 6.1.1.4'

loop_
_geom_angle_atom_site_label_1
_geom_angle_atom_site_label_2
_geom_angle_atom_site_label_3
_geom_angle
_geom_angle_site_symmetry_1
_geom_angle_site_symmetry_3
_geom_angle_publ_flag
O11 Mn1 O12 92.94(11) . . ?
O11 Mn1 N12 170.97(12) . . ?
O12 Mn1 N12 91.14(11) . . ?
O11 Mn1 N11 90.71(11) . . ?
O12 Mn1 N11 166.10(12) . . ?
N12 Mn1 N11 83.49(12) . . ?
O11 Mn1 O41 89.22(11) . . ?
O12 Mn1 O41 85.89(11) . . ?
N12 Mn1 O41 83.05(11) . . ?
N11 Mn1 O41 80.75(11) . . ?
O11 Mn1 Cl1 94.67(8) . . ?
O12 Mn1 Cl1 92.69(8) . . ?
N12 Mn1 Cl1 93.17(9) . . ?
N11 Mn1 Cl1 100.38(9) . . ?
O41 Mn1 Cl1 175.93(8) . . ?
O11 Mn1 Mn2 120.87(8) . 3_665 ?
O12 Mn1 Mn2 116.21(8) . 3_665 ?
N12 Mn1 Mn2 63.95(9) . 3_665 ?
N11 Mn1 Mn2 72.83(9) . 3_665 ?
O41 Mn1 Mn2 139.30(7) . 3_665 ?
Cl1 Mn1 Mn2 38.60(2) . 3_665 ?
O11 Mn1 Mn1 61.95(7) . 3_665 ?
O12 Mn1 Mn1 154.74(8) . 3_665 ?
N12 Mn1 Mn1 114.09(9) . 3_665 ?
N11 Mn1 Mn1 32.71(8) . 3_665 ?
O41 Mn1 Mn1 95.79(8) . 3_665 ?
Cl1 Mn1 Mn1 87.12(2) . 3_665 ?
Mn2 Mn1 Mn1 78.278(7) 3_665 3_665 ?
O11 Mn1 Mn2 73.75(8) . . ?
O12 Mn1 Mn2 92.93(8) . . ?
N12 Mn1 Mn2 114.09(9) . . ?
N11 Mn1 Mn2 100.97(8) . . ?
O41 Mn1 Mn2 162.86(7) . . ?
Cl1 Mn1 Mn2 20.94(2) . . ?
Mn2 Mn1 Mn2 55.701(8) 3_665 . ?
Mn1 Mn1 Mn2 78.117(5) 3_665 . ?
C1 O11 Mn1 127.5(2) . . ?
C101 O12 Mn1 131.3(2) . . ?
C41 O41 Mn1 126.1(3) . . ?
C11 N11 C13 120.9(3) . . ?
C11 N11 Mn1 121.2(2) . . ?
C13 N11 Mn1 111.0(2) . . ?
C19 N12 C18 122.5(3) . . ?
C19 N12 Mn1 126.3(3) . . ?
C18 N12 Mn1 111.2(2) . . ?
O11 C1 C2 118.9(3) . 4_565 ?
O11 C1 C2 120.4(3) . . ?
C2 C1 C2 120.7(3) 4_565 . ?
C1 C2 C1 119.3(3) 3_665 . ?
C1 C2 C11 120.2(3) 3_665 . ?
C1 C2 C11 120.5(3) . . ?
N11 C11 C2 120.4(3) . . ?
N11 C11 C12 122.7(3) . . ?
C2 C11 C12 116.8(3) . . ?
C11 C12 H12A 109.5 . . ?
C11 C12 H12B 109.5 . . ?
H12A C12 H12B 109.5 . . ?
C11 C12 H12C 109.5 . . ?
H12A C12 H12C 109.5 . . ?
H12B C12 H12C 109.5 . . ?
N11 C13 C14 114.1(3) . . ?
N11 C13 C18 106.5(3) . . ?
C14 C13 C18 108.2(3) . . ?
N11 C13 H13A 109.3 . . ?
C14 C13 H13A 109.3 . . ?
C18 C13 H13A 109.3 . . ?
C13 C14 C15 109.2(3) . . ?
C13 C14 H14A 109.8 . . ?
C15 C14 H14A 109.8 . . ?
C13 C14 H14B 109.8 . . ?
C15 C14 H14B 109.8 . . ?
H14A C14 H14B 108.3 . . ?
C16 C15 C14 110.2(3) . . ?
C16 C15 H15A 109.6 . . ?
C14 C15 H15A 109.6 . . ?
C16 C15 H15B 109.6 . . ?
C14 C15 H15B 109.6 . . ?
H15A C15 H15B 108.1 . . ?
C15 C16 C17 111.0(3) . . ?
C15 C16 H16A 109.4 . . ?
C17 C16 H16A 109.4 . . ?
C15 C16 H16B 109.4 . . ?
C17 C16 H16B 109.4 . . ?
H16A C16 H16B 108.0 . . ?
C18 C17 C16 110.0(3) . . ?
C18 C17 H17A 109.7 . . ?
C16 C17 H17A 109.7 . . ?
C18 C17 H17B 109.7 . . ?
C16 C17 H17B 109.7 . . ?
H17A C17 H17B 108.2 . . ?
N12 C18 C17 116.0(3) . . ?
N12 C18 C13 106.9(3) . . ?
C17 C18 C13 112.0(3) . . ?
N12 C18 H18A 107.2 . . ?
C17 C18 H18A 107.2 . . ?
C13 C18 H18A 107.2 . . ?
N12 C19 C102 125.9(3) . . ?
N12 C19 H19A 117.1 . . ?
C102 C19 H19A 117.1 . . ?
O41 C41 H41J 109.5 . . ?
O41 C41 H41K 109.5 . . ?
H41J C41 H41K 109.5 . . ?
O41 C41 H41L 109.5 . . ?
H41J C41 H41L 109.5 . . ?
H41K C41 H41L 109.5 . . ?
O12 C101 C102 121.5(3) . . ?
O12 C101 C106 119.8(3) . . ?
C102 C101 C106 118.7(3) . . ?
C101 C102 C103 120.2(3) . . ?
C101 C102 C19 123.4(3) . . ?
C103 C102 C19 116.3(3) . . ?
C104 C103 C102 121.6(3) . . ?
C104 C103 H10A 119.2 . . ?
C102 C103 H10A 119.2 . . ?
C103 C104 C105 116.9(3) . . ?
C103 C104 C120 124.2(4) . . ?
C105 C104 C120 118.8(3) . . ?
C106 C105 C104 124.4(3) . . ?
C106 C105 H10B 117.8 . . ?
C104 C105 H10B 117.8 . . ?
C105 C106 C101 118.2(3) . . ?
C105 C106 C110 120.9(3) . . ?
C101 C106 C110 120.9(3) . . ?
C111 C110 C106 112.9(3) . . ?
C111 C110 C113 106.5(4) . . ?
C106 C110 C113 110.2(3) . . ?
C111 C110 C112 107.8(3) . . ?
C106 C110 C112 109.2(3) . . ?
C113 C110 C112 110.2(3) . . ?
C110 C111 H11A 109.5 . . ?
C110 C111 H11B 109.5 . . ?
H11A C111 H11B 109.5 . . ?
C110 C111 H11C 109.5 . . ?
H11A C111 H11C 109.5 . . ?
H11B C111 H11C 109.5 . . ?
C110 C112 H11G 109.5 . . ?
C110 C112 H11H 109.5 . . ?
H11G C112 H11H 109.5 . . ?
C110 C112 H11I 109.5 . . ?
H11G C112 H11I 109.5 . . ?
H11H C112 H11I 109.5 . . ?
C110 C113 H11D 109.5 . . ?
C110 C113 H11E 109.5 . . ?
H11D C113 H11E 109.5 . . ?
C110 C113 H11F 109.5 . . ?
H11D C113 H11F 109.5 . . ?
H11E C113 H11F 109.5 . . ?
C123 C120 C121 109.3(4) . . ?
C123 C120 C122 108.6(4) . . ?
C121 C120 C122 109.4(4) . . ?
C123 C120 C104 109.4(3) . . ?
C121 C120 C104 111.4(3) . . ?
C122 C120 C104 108.7(3) . . ?
C120 C121 H12G 109.5 . . ?
C120 C121 H12H 109.5 . . ?
H12G C121 H12H 109.5 . . ?
C120 C121 H12I 109.5 . . ?
H12G C121 H12I 109.5 . . ?
H12H C121 H12I 109.5 . . ?
C120 C122 H12J 109.5 . . ?
C120 C122 H12K 109.5 . . ?
H12J C122 H12K 109.5 . . ?
C120 C122 H12L 109.5 . . ?
H12J C122 H12L 109.5 . . ?
H12K C122 H12L 109.5 . . ?
C120 C123 H12D 109.5 . . ?
C120 C123 H12E 109.5 . . ?
H12D C123 H12E 109.5 . . ?
C120 C123 H12F 109.5 . . ?
H12D C123 H12F 109.5 . . ?
H12E C123 H12F 109.5 . . ?
O21 Mn2 O22 95.46(10) . . ?
O21 Mn2 N22 172.38(12) . . ?
O22 Mn2 N22 90.33(11) . . ?
O21 Mn2 N21 91.70(11) . . ?
O22 Mn2 N21 171.58(11) . . ?
N22 Mn2 N21 82.17(12) . . ?
O21 Mn2 O42 92.03(10) . . ?
O22 Mn2 O42 94.00(11) . . ?
N22 Mn2 O42 92.50(11) . . ?
N21 Mn2 O42 90.16(11) . . ?
O21 Mn2 O43 89.96(11) . . ?
O22 Mn2 O43 85.79(11) . . ?
N22 Mn2 O43 85.53(12) . . ?
N21 Mn2 O43 89.79(11) . . ?
O42 Mn2 O43 178.02(10) . . ?
O21 Mn2 Mn1 70.01(7) . . ?
O22 Mn2 Mn1 79.55(8) . . ?
N22 Mn2 Mn1 116.07(9) . . ?
N21 Mn2 Mn1 107.16(8) . . ?
O42 Mn2 Mn1 27.88(7) . . ?
O43 Mn2 Mn1 153.67(7) . . ?
C3 O21 Mn2 128.0(2) . . ?
C201 O22 Mn2 129.1(2) . . ?
C42 O42 Mn2 124.1(2) . . ?
C43 O43 Mn2 124.5(2) . . ?
C21 N21 C23 122.1(3) . . ?
C21 N21 Mn2 121.6(2) . . ?
C23 N21 Mn2 112.7(2) . . ?
C29 N22 C28 122.9(3) . . ?
C29 N22 Mn2 125.1(3) . . ?
C28 N22 Mn2 111.8(2) . . ?
O21 C3 C4 120.8(3) . . ?
O21 C3 C4 118.7(3) . 3_665 ?
C4 C3 C4 120.5(3) . 3_665 ?
C3 C4 C3 119.4(3) . 4_565 ?
C3 C4 C21 122.5(3) . . ?
C3 C4 C21 118.1(3) 4_565 . ?
N21 C21 C4 121.0(3) . . ?
N21 C21 C22 121.7(3) . . ?
C4 C21 C22 117.2(3) . . ?
C21 C22 H22A 109.5 . . ?
C21 C22 H22B 109.5 . . ?
H22A C22 H22B 109.5 . . ?
C21 C22 H22C 109.5 . . ?
H22A C22 H22C 109.5 . . ?
H22B C22 H22C 109.5 . . ?
N21 C23 C24 114.1(3) . . ?
N21 C23 C28 104.6(3) . . ?
C24 C23 C28 106.7(3) . . ?
N21 C23 H23A 110.4 . . ?
C24 C23 H23A 110.4 . . ?
C28 C23 H23A 110.4 . . ?
C23 C24 C25 110.8(3) . . ?
C23 C24 H24A 109.5 . . ?
C25 C24 H24A 109.5 . . ?
C23 C24 H24B 109.5 . . ?
C25 C24 H24B 109.5 . . ?
H24A C24 H24B 108.1 . . ?
C26 C25 C24 110.7(3) . . ?
C26 C25 H25A 109.5 . . ?
C24 C25 H25A 109.5 . . ?
C26 C25 H25B 109.5 . . ?
C24 C25 H25B 109.5 . . ?
H25A C25 H25B 108.1 . . ?
C25 C26 C27 110.5(4) . . ?
C25 C26 H26A 109.6 . . ?
C27 C26 H26A 109.6 . . ?
C25 C26 H26B 109.6 . . ?
C27 C26 H26B 109.6 . . ?
H26A C26 H26B 108.1 . . ?
C26 C27 C28 108.7(3) . . ?
C26 C27 H27A 110.0 . . ?
C28 C27 H27A 110.0 . . ?
C26 C27 H27B 110.0 . . ?
C28 C27 H27B 110.0 . . ?
H27A C27 H27B 108.3 . . ?
N22 C28 C27 116.5(3) . . ?
N22 C28 C23 107.2(3) . . ?
C27 C28 C23 112.3(3) . . ?
N22 C28 H28A 106.8 . . ?
C27 C28 H28A 106.8 . . ?
C23 C28 H28A 106.8 . . ?
N22 C29 C202 125.4(3) . . ?
N22 C29 H29A 117.3 . . ?
C202 C29 H29A 117.3 . . ?
O42 C42 H42A 109.5 . . ?
O42 C42 H42B 109.5 . . ?
H42A C42 H42B 109.5 . . ?
O42 C42 H42C 109.5 . . ?
H42A C42 H42C 109.5 . . ?
H42B C42 H42C 109.5 . . ?
O43 C43 H43A 109.5 . . ?
O43 C43 H43B 109.5 . . ?
H43A C43 H43B 109.5 . . ?
O43 C43 H43C 109.5 . . ?
H43A C43 H43C 109.5 . . ?
H43B C43 H43C 109.5 . . ?
O22 C201 C202 121.6(3) . . ?
O22 C201 C206 120.8(3) . . ?
C202 C201 C206 117.5(3) . . ?
C201 C202 C203 120.5(3) . . ?
C201 C202 C29 123.3(3) . . ?
C203 C202 C29 116.0(3) . . ?
C204 C203 C202 122.2(3) . . ?
C204 C203 H20A 118.9 . . ?
C202 C203 H20A 118.9 . . ?
C203 C204 C205 115.8(3) . . ?
C203 C204 C220 120.1(3) . . ?
C205 C204 C220 124.1(3) . . ?
C206 C205 C204 126.0(3) . . ?
C206 C205 H20B 117.0 . . ?
C204 C205 H20B 117.0 . . ?
C205 C206 C201 117.9(3) . . ?
C205 C206 C210 121.4(3) . . ?
C201 C206 C210 120.8(3) . . ?
C213 C210 C206 110.3(3) . . ?
C213 C210 C212 110.9(3) . . ?
C206 C210 C212 109.3(4) . . ?
C213 C210 C211 107.3(4) . . ?
C206 C210 C211 111.6(3) . . ?
C212 C210 C211 107.4(4) . . ?
C210 C211 H21G 109.5 . . ?
C210 C211 H21H 109.5 . . ?
H21G C211 H21H 109.5 . . ?
C210 C211 H21I 109.5 . . ?
H21G C211 H21I 109.5 . . ?
H21H C211 H21I 109.5 . . ?
C210 C212 H21A 109.5 . . ?
C210 C212 H21B 109.5 . . ?
H21A C212 H21B 109.5 . . ?
C210 C212 H21C 109.5 . . ?
H21A C212 H21C 109.5 . . ?
H21B C212 H21C 109.5 . . ?
C210 C213 H21D 109.5 . . ?
C210 C213 H21E 109.5 . . ?
H21D C213 H21E 109.5 . . ?
C210 C213 H21F 109.5 . . ?
H21D C213 H21F 109.5 . . ?
H21E C213 H21F 109.5 . . ?
C221 C220 C204 110.2(3) . . ?
C221 C220 C222 109.1(4) . . ?
C204 C220 C222 109.2(3) . . ?
C221 C220 C223 109.4(4) . . ?
C204 C220 C223 111.0(3) . . ?
C222 C220 C223 107.9(4) . . ?
C220 C221 H22J 109.5 . . ?
C220 C221 H22K 109.5 . . ?
H22J C221 H22K 109.5 . . ?
C220 C221 H22L 109.5 . . ?
H22J C221 H22L 109.5 . . ?
H22K C221 H22L 109.5 . . ?
C220 C222 H22G 109.5 . . ?
C220 C222 H22H 109.5 . . ?
H22G C222 H22H 109.5 . . ?
C220 C222 H22I 109.5 . . ?
H22G C222 H22I 109.5 . . ?
H22H C222 H22I 109.5 . . ?
C220 C223 H22D 109.5 . . ?
C220 C223 H22E 109.5 . . ?
H22D C223 H22E 109.5 . . ?
C220 C223 H22F 109.5 . . ?
H22D C223 H22F 109.5 . . ?
H22E C223 H22F 109.5 . . ?
C302 C301 H30A 109.5 . . ?
C302 C301 H30B 109.5 . . ?
H30A C301 H30B 109.5 . . ?
C302 C301 H30C 109.5 . . ?
H30A C301 H30C 109.5 . . ?
H30B C301 H30C 109.5 . . ?
C301 C302 O301 108.5(11) . . ?
C301 C302 H30D 110.0 . . ?
O301 C302 H30D 110.0 . . ?
C301 C302 H30E 110.0 . . ?
O301 C302 H30E 110.0 . . ?
H30D C302 H30E 108.4 . . ?
C303 O301 C302 117.2(9) . . ?
O301 C303 C304 110.8(11) . . ?
O301 C303 H30F 109.5 . . ?
C304 C303 H30F 109.5 . . ?
O301 C303 H30G 109.5 . . ?
C304 C303 H30G 109.5 . . ?
H30F C303 H30G 108.1 . . ?
C303 C304 H30H 109.5 . . ?
C303 C304 H30I 109.5 . . ?
H30H C304 H30I 109.5 . . ?
C303 C304 H30J 109.5 . . ?
H30H C304 H30J 109.5 . . ?
H30I C304 H30J 109.5 . . ?
O1M C1M H1M1 109.5 . . ?
O1M C1M H1M2 109.5 . . ?
H1M1 C1M H1M2 109.5 . . ?
O1M C1M H1M3 109.5 . . ?
H1M1 C1M H1M3 109.5 . . ?
H1M2 C1M H1M3 109.5 . . ?
O2M C2M H2M1 109.5 . . ?
O2M C2M H2M2 109.5 . . ?
H2M1 C2M H2M2 109.5 . . ?
O2M C2M H2M3 109.5 . . ?
H2M1 C2M H2M3 109.5 . . ?
H2M2 C2M H2M3 109.5 . . ?
O3MB C3MB H3M4 109.5 . . ?
O3MB C3MB H3M5 109.5 . . ?
H3M4 C3MB H3M5 109.5 . . ?
O3MB C3MB H3M6 109.5 . . ?
H3M4 C3MB H3M6 109.5 . . ?
H3M5 C3MB H3M6 109.5 . . ?

loop_
_geom_bond_atom_site_label_1
_geom_bond_atom_site_label_2
_geom_bond_distance
_geom_bond_site_symmetry_2
_geom_bond_publ_flag
Mn1 O11 1.872(2) . ?
Mn1 O12 1.886(3) . ?
Mn1 N12 1.972(3) . ?
Mn1 N11 2.029(3) . ?
Mn1 O41 2.416(3) . ?
Mn1 Cl1 2.4636(10) . ?
Mn1 Mn2 6.1905(8) 3_665 ?
Mn1 Mn1 7.0712(8) 3_665 ?
Mn1 Mn2 8.3986(7) . ?
O11 C1 1.318(4) . ?
O12 C101 1.329(4) . ?
O41 C41 1.396(6) . ?
N11 C11 1.299(5) . ?
N11 C13 1.498(4) . ?
N12 C19 1.282(5) . ?
N12 C18 1.484(4) . ?
C1 C2 1.415(5) 4_565 ?
C1 C2 1.422(5) . ?
C2 C1 1.415(5) 3_665 ?
C2 C11 1.486(5) . ?
C11 C12 1.512(5) . ?
C12 H12A 0.9800 . ?
C12 H12B 0.9800 . ?
C12 H12C 0.9800 . ?
C13 C14 1.527(5) . ?
C13 C18 1.532(5) . ?
C13 H13A 1.0000 . ?
C14 C15 1.546(5) . ?
C14 H14A 0.9900 . ?
C14 H14B 0.9900 . ?
C15 C16 1.522(5) . ?
C15 H15A 0.9900 . ?
C15 H15B 0.9900 . ?
C16 C17 1.530(5) . ?
C16 H16A 0.9900 . ?
C16 H16B 0.9900 . ?
C17 C18 1.516(5) . ?
C17 H17A 0.9900 . ?
C17 H17B 0.9900 . ?
C18 H18A 1.0000 . ?
C19 C102 1.439(5) . ?
C19 H19A 0.9500 . ?
C41 H41J 0.9800 . ?
C41 H41K 0.9800 . ?
C41 H41L 0.9800 . ?
C101 C102 1.413(5) . ?
C101 C106 1.415(5) . ?
C102 C103 1.425(5) . ?
C103 C104 1.360(5) . ?
C103 H10A 0.9500 . ?
C104 C105 1.411(6) . ?
C104 C120 1.545(5) . ?
C105 C106 1.382(5) . ?
C105 H10B 0.9500 . ?
C106 C110 1.537(5) . ?
C110 C111 1.535(5) . ?
C110 C113 1.540(6) . ?
C110 C112 1.544(6) . ?
C111 H11A 0.9800 . ?
C111 H11B 0.9800 . ?
C111 H11C 0.9800 . ?
C112 H11G 0.9800 . ?
C112 H11H 0.9800 . ?
C112 H11I 0.9800 . ?
C113 H11D 0.9800 . ?
C113 H11E 0.9800 . ?
C113 H11F 0.9800 . ?
C120 C123 1.526(6) . ?
C120 C121 1.532(6) . ?
C120 C122 1.533(6) . ?
C121 H12G 0.9800 . ?
C121 H12H 0.9800 . ?
C121 H12I 0.9800 . ?
C122 H12J 0.9800 . ?
C122 H12K 0.9800 . ?
C122 H12L 0.9800 . ?
C123 H12D 0.9800 . ?
C123 H12E 0.9800 . ?
C123 H12F 0.9800 . ?
Mn2 O21 1.891(2) . ?
Mn2 O22 1.905(2) . ?
Mn2 N22 1.972(3) . ?
Mn2 N21 2.025(3) . ?
Mn2 O42 2.195(3) . ?
Mn2 O43 2.275(3) . ?
O21 C3 1.325(4) . ?
O22 C201 1.325(4) . ?
O42 C42 1.417(4) . ?
O43 C43 1.416(5) . ?
N21 C21 1.319(5) . ?
N21 C23 1.503(4) . ?
N22 C29 1.290(5) . ?
N22 C28 1.472(4) . ?
C3 C4 1.411(5) . ?
C3 C4 1.424(5) 3_665 ?
C4 C3 1.423(5) 4_565 ?
C4 C21 1.475(5) . ?
C21 C22 1.501(5) . ?
C22 H22A 0.9800 . ?
C22 H22B 0.9800 . ?
C22 H22C 0.9800 . ?
C23 C24 1.531(5) . ?
C23 C28 1.531(5) . ?
C23 H23A 1.0000 . ?
C24 C25 1.536(5) . ?
C24 H24A 0.9900 . ?
C24 H24B 0.9900 . ?
C25 C26 1.520(6) . ?
C25 H25A 0.9900 . ?
C25 H25B 0.9900 . ?
C26 C27 1.522(5) . ?
C26 H26A 0.9900 . ?
C26 H26B 0.9900 . ?
C27 C28 1.527(5) . ?
C27 H27A 0.9900 . ?
C27 H27B 0.9900 . ?
C28 H28A 1.0000 . ?
C29 C202 1.432(5) . ?
C29 H29A 0.9500 . ?
C42 H42A 0.9800 . ?
C42 H42B 0.9800 . ?
C42 H42C 0.9800 . ?
C43 H43A 0.9800 . ?
C43 H43B 0.9800 . ?
C43 H43C 0.9800 . ?
C201 C202 1.421(5) . ?
C201 C206 1.429(5) . ?
C202 C203 1.422(5) . ?
C203 C204 1.374(5) . ?
C203 H20A 0.9500 . ?
C204 C205 1.389(5) . ?
C204 C220 1.535(5) . ?
C205 C206 1.387(5) . ?
C205 H20B 0.9500 . ?
C206 C210 1.531(5) . ?
C210 C213 1.525(7) . ?
C210 C212 1.547(6) . ?
C210 C211 1.548(5) . ?
C211 H21G 0.9800 . ?
C211 H21H 0.9800 . ?
C211 H21I 0.9800 . ?
C212 H21A 0.9800 . ?
C212 H21B 0.9800 . ?
C212 H21C 0.9800 . ?
C213 H21D 0.9800 . ?
C213 H21E 0.9800 . ?
C213 H21F 0.9800 . ?
C220 C221 1.525(6) . ?
C220 C222 1.536(6) . ?
C220 C223 1.544(6) . ?
C221 H22J 0.9800 . ?
C221 H22K 0.9800 . ?
C221 H22L 0.9800 . ?
C222 H22G 0.9800 . ?
C222 H22H 0.9800 . ?
C222 H22I 0.9800 . ?
C223 H22D 0.9800 . ?
C223 H22E 0.9800 . ?
C223 H22F 0.9800 . ?
C301 C302 1.419(14) . ?
C301 H30A 0.9800 . ?
C301 H30B 0.9800 . ?
C301 H30C 0.9800 . ?
C302 O301 1.544(13) . ?
C302 H30D 0.9900 . ?
C302 H30E 0.9900 . ?
O301 C303 1.412(13) . ?
C303 C304 1.524(16) . ?
C303 H30F 0.9900 . ?
C303 H30G 0.9900 . ?
C304 H30H 0.9800 . ?
C304 H30I 0.9800 . ?
C304 H30J 0.9800 . ?
O1M C1M 1.408(10) . ?
C1M H1M1 0.9800 . ?
C1M H1M2 0.9800 . ?
C1M H1M3 0.9800 . ?
C2M O2M 1.60(2) . ?
C2M H2M1 0.9800 . ?
C2M H2M2 0.9800 . ?
C2M H2M3 0.9800 . ?
O3M C3M 1.498(14) . ?
C3M H3M1 0.9800 . ?
C3M H3M2 0.9800 . ?
C3M H3M3 0.9800 . ?
O3MB C3MB 1.42(3) . ?
C3MB H3M4 0.9800 . ?
C3MB H3M5 0.9800 . ?
C3MB H3M6 0.9800 . ?
